data_2231844
loop_
_publ_author_name
'Liu, Min'
'Hu, Xiu-Rong'
'Gu, Jian-Ming'
'Tang, Gu-Ping'

_publ_section_title
;
 Bupropion hydrobromide propanol hemisolvate
;
_journal_coeditor_code BX2372
_journal_issue 10
_journal_name_full 'Acta Crystallographica Section E'
_journal_page_first o2772
_journal_paper_doi 10.1107/S1600536811037093
_journal_volume 67
_journal_year 2011
_chemical_formula_iupac 'C13 H19 Cl N O +, Br -, 0.5C3 H8 O'
_chemical_formula_moiety 'C13 H19 Cl N O +, Br -, 0.5(C3 H8 O)'
_chemical_formula_sum 'C14.5 H23 Br Cl N O1.5'
_chemical_formula_weight 350.70
_chemical_name_systematic
;
<i>N</i>-[1-(3-Chlorophenyl)-1-oxopropan-2-yl]-<i>tert</i>-butanaminium
bromide propanol hemisolvate
;
_space_group_IT_number 1
_symmetry_cell_setting triclinic
_symmetry_space_group_name_Hall 'P 1'
_symmetry_space_group_name_H-M 'P 1'
_atom_sites_solution_hydrogens geom
_atom_sites_solution_primary direct
_atom_sites_solution_secondary difmap
_cell_angle_alpha 85.783(2)
_cell_angle_beta 78.159(2)
_cell_angle_gamma 89.450(2)
_cell_formula_units_Z 2
_cell_length_a 7.8614(4)
_cell_length_b 9.4100(6)
_cell_length_c 11.8477(7)
_cell_measurement_reflns_used 5965
_cell_measurement_temperature 296.0(10)
_cell_measurement_theta_max 27.4
_cell_measurement_theta_min 3.4
_cell_volume 855.46(9)
_computing_cell_refinement 'PROCESS-AUTO (Rigaku, 2006)'
_computing_data_collection 'PROCESS-AUTO (Rigaku, 2006)'
_computing_data_reduction 'CrystalStructure (Rigaku, 2007)'
_computing_molecular_graphics 'ORTEP-3 for Windows (Farrugia, 1997)'
_computing_publication_material 'WinGX (Farrugia, 1999)'
_computing_structure_refinement 'SHELXL97 (Sheldrick, 2008)'
_computing_structure_solution 'SHELXS97 (Sheldrick, 2008)'
_diffrn_ambient_temperature 296.0(10)
_diffrn_detector_area_resol_mean 10.00
_diffrn_measured_fraction_theta_full 0.991
_diffrn_measured_fraction_theta_max 0.991
_diffrn_measurement_device_type 'Rigaku R-AXIS RAPID'
_diffrn_measurement_method \w
_diffrn_radiation_monochromator graphite
_diffrn_radiation_source 'rolling anode'
_diffrn_radiation_type MoK\a
_diffrn_radiation_wavelength 0.71073
_diffrn_reflns_av_R_equivalents 0.0312
_diffrn_reflns_av_sigmaI/netI 0.0530
_diffrn_reflns_limit_h_max 8
_diffrn_reflns_limit_h_min -10
_diffrn_reflns_limit_k_max 12
_diffrn_reflns_limit_k_min -12
_diffrn_reflns_limit_l_max 15
_diffrn_reflns_limit_l_min -15
_diffrn_reflns_number 8456
_diffrn_reflns_theta_full 27.45
_diffrn_reflns_theta_max 27.45
_diffrn_reflns_theta_min 3.41
_exptl_absorpt_coefficient_mu 2.555
_exptl_absorpt_correction_T_max 0.647
_exptl_absorpt_correction_T_min 0.361
_exptl_absorpt_correction_type multi-scan
_exptl_absorpt_process_details '(ABSCOR; Higashi, 1995)'
_exptl_crystal_colour colorless
_exptl_crystal_density_diffrn 1.361
_exptl_crystal_density_method 'not measured'
_exptl_crystal_description chunk
_exptl_crystal_F_000 362
_exptl_crystal_size_max 0.46
_exptl_crystal_size_mid 0.28
_exptl_crystal_size_min 0.14
_refine_diff_density_max 0.742
_refine_diff_density_min -0.970
_refine_ls_abs_structure_details 'Flack (1983), 2490 Friedel pairs'
_refine_ls_abs_structure_Flack 0.34(3)
_refine_ls_extinction_coef 0.038(2)
_refine_ls_extinction_expression Fc^*^=kFc[1+0.001xFc^2^\l^3^/sin(2\q)]^-1/4^
_refine_ls_extinction_method SHELXL
_refine_ls_goodness_of_fit_ref 1.002
_refine_ls_hydrogen_treatment constr
_refine_ls_matrix_type full
_refine_ls_number_parameters 354
_refine_ls_number_reflns 6355
_refine_ls_number_restraints 77
_refine_ls_restrained_S_all 1.001
_refine_ls_R_factor_all 0.0942
_refine_ls_R_factor_gt 0.0427
_refine_ls_shift/su_max 0.002
_refine_ls_shift/su_mean 0.002
_refine_ls_structure_factor_coef Fsqd
_refine_ls_weighting_details 'calc w=1/[\s^2^(Fo^2^)+(0.0295P)^2^+2.7500P] where P=(Fo^2^+2Fc^2^)/3'
_refine_ls_weighting_scheme calc
_refine_ls_wR_factor_gt 0.0882
_refine_ls_wR_factor_ref 0.1380
_reflns_number_gt 4179
_reflns_number_total 6355
_reflns_threshold_expression I>2sigma(I)
_cod_data_source_file bx2372.cif
_cod_data_source_block I
_cod_original_formula_sum 'C14.5 H23 Br1 Cl1 N1 O1.5'
_cod_database_code 2231844
_cod_database_fobs_code 2231844

loop_
_symmetry_equiv_pos_as_xyz
'x, y, z'

loop_
_atom_site_type_symbol
_atom_site_label
_atom_site_fract_x
_atom_site_fract_y
_atom_site_fract_z
_atom_site_U_iso_or_equiv
_atom_site_adp_type
_atom_site_calc_flag
_atom_site_refinement_flags
_atom_site_occupancy
_atom_site_symmetry_multiplicity
Br Br1A 0.2817(5) 0.0940(4) 0.4424(3) 0.0574(4) Uani d . 1 1
Br Br1B 0.8907(5) 0.3667(4) 0.2779(3) 0.0577(4) Uani d . 1 1
Cl Cl1A 0.5787(10) 1.0426(6) -0.1054(6) 0.096(2) Uani d D 1 1
Cl Cl1B 0.5901(10) 0.4189(6) 0.8270(6) 0.099(2) Uani d D 1 1
N N1A 0.2948(10) 0.4307(9) 0.3266(6) 0.044(3) Uani d D 1 1
H H1A1 0.2916 0.3381 0.3520 0.053 Uiso calc R 1 1
H H1A2 0.1945 0.4498 0.3032 0.053 Uiso calc R 1 1
O O1A 0.2393(18) 0.6111(14) 0.1487(11) 0.073(4) Uani d . 1 1
C C5B 0.6396(10) 0.7943(10) 0.6451(12) 0.049(3) Uani d D 1 1
N N1B 0.8848(10) 1.0271(9) 0.3887(6) 0.041(3) Uani d D 1 1
H H1B1 0.8891 1.1197 0.3632 0.049 Uiso calc R 1 1
H H1B2 0.9870 1.0066 0.4091 0.049 Uiso calc R 1 1
C C7A 0.398(2) 0.5823(16) 0.1472(13) 0.055(4) Uani d . 1 1
C C8A 0.4388(13) 0.4504(9) 0.2238(8) 0.045(3) Uani d D 1 1
H H8A 0.5518 0.4593 0.2455 0.054 Uiso calc R 1 1
O O1B 0.9229(17) 0.8444(14) 0.5699(13) 0.080(4) Uani d . 1 1
C C10B 0.8749(8) 0.9430(6) 0.2890(6) 0.050(4) Uani d D 1 1
C C6B 0.670(2) 0.6656(11) 0.7018(12) 0.053(4) Uani d D 1 1
H H6B 0.7841 0.6344 0.6958 0.063 Uiso calc R 1 1
C C13A 0.4498(12) 0.4659(13) 0.4839(11) 0.062(4) Uani d D 1 1
H H13A 0.5548 0.4633 0.4260 0.092 Uiso calc R 1 1
H H13B 0.4246 0.3723 0.5214 0.092 Uiso calc R 1 1
H H13C 0.4645 0.5308 0.5401 0.092 Uiso calc R 1 1
C C1A 0.6250(10) 0.8758(9) -0.0469(12) 0.064(5) Uani d D 1 1
C C10A 0.2985(8) 0.5161(6) 0.4266(6) 0.051(4) Uani d D 1 1
C C8B 0.7476(14) 1.0115(9) 0.4957(8) 0.049(3) Uani d D 1 1
H H8B 0.6371 0.9965 0.4721 0.059 Uiso calc R 1 1
C C6A 0.500(2) 0.7921(12) 0.0245(13) 0.059(4) Uani d D 1 1
H H6A 0.3846 0.8209 0.0386 0.071 Uiso calc R 1 1
C C4B 0.4675(9) 0.8365(11) 0.6632(12) 0.069(4) Uani d D 1 1
H H4B 0.4410 0.9225 0.6268 0.083 Uiso calc R 1 1
C C4A 0.7179(8) 0.6209(11) 0.0595(12) 0.058(4) Uani d D 1 1
H H4A 0.7482 0.5365 0.0963 0.070 Uiso calc R 1 1
C C11B 0.846(2) 0.7831(7) 0.3252(16) 0.071(5) Uani d D 1 1
H H11A 0.8494 0.7317 0.2577 0.106 Uiso calc R 1 1
H H11B 0.7354 0.7690 0.3766 0.106 Uiso calc R 1 1
H H11C 0.9365 0.7489 0.3638 0.106 Uiso calc R 1 1
C C5A 0.5463(9) 0.6643(11) 0.0754(12) 0.048(3) Uani d D 1 1
C C11A 0.321(2) 0.6762(8) 0.3895(15) 0.070(5) Uani d D 1 1
H H11D 0.4355 0.6937 0.3436 0.105 Uiso calc R 1 1
H H11E 0.3054 0.7295 0.4569 0.105 Uiso calc R 1 1
H H11F 0.2361 0.7054 0.3448 0.105 Uiso calc R 1 1
C C12B 1.0499(12) 0.9757(14) 0.2054(10) 0.061(4) Uani d D 1 1
H H12A 1.0684 1.0769 0.1948 0.091 Uiso calc R 1 1
H H12B 1.0482 0.9388 0.1322 0.091 Uiso calc R 1 1
H H12C 1.1422 0.9317 0.2370 0.091 Uiso calc R 1 1
C C12A 0.1247(13) 0.4992(16) 0.5144(11) 0.074(5) Uani d D 1 1
H H12D 0.1256 0.5583 0.5770 0.112 Uiso calc R 1 1
H H12E 0.1089 0.4015 0.5440 0.112 Uiso calc R 1 1
H H12F 0.0310 0.5274 0.4770 0.112 Uiso calc R 1 1
C C13B 0.7260(13) 1.0021(17) 0.2329(11) 0.071(5) Uani d D 1 1
H H13D 0.7401 1.1032 0.2168 0.107 Uiso calc R 1 1
H H13E 0.6168 0.9820 0.2849 0.107 Uiso calc R 1 1
H H13F 0.7284 0.9578 0.1622 0.107 Uiso calc R 1 1
C C2B 0.3677(10) 0.6293(11) 0.7882(13) 0.070(5) Uani d D 1 1
H H2B 0.2803 0.5765 0.8381 0.084 Uiso calc R 1 1
C C7B 0.7805(18) 0.8790(15) 0.5713(13) 0.049(4) Uani d . 1 1
C C9A 0.433(2) 0.3227(11) 0.1505(11) 0.057(4) Uani d D 1 1
H H9A1 0.4510 0.2362 0.1946 0.085 Uiso calc R 1 1
H H9A2 0.5222 0.3333 0.0818 0.085 Uiso calc R 1 1
H H9A3 0.3214 0.3189 0.1295 0.085 Uiso calc R 1 1
C C1B 0.5383(12) 0.5830(9) 0.7665(12) 0.067(5) Uani d D 1 1
C C2A 0.7974(10) 0.8344(13) -0.0634(13) 0.082(6) Uani d D 1 1
H H2A 0.8830 0.8932 -0.1090 0.098 Uiso calc R 1 1
C C3B 0.3327(15) 0.7575(12) 0.7325(11) 0.074(5) Uani d D 1 1
H H3B 0.2191 0.7904 0.7415 0.088 Uiso calc R 1 1
C C9B 0.728(3) 1.1461(12) 0.5637(12) 0.072(5) Uani d D 1 1
H H9B1 0.6318 1.1337 0.6283 0.108 Uiso calc R 1 1
H H9B2 0.7072 1.2269 0.5140 0.108 Uiso calc R 1 1
H H9B3 0.8325 1.1615 0.5911 0.108 Uiso calc R 1 1
C C3A 0.8433(17) 0.7064(12) -0.0127(14) 0.089(6) Uani d D 1 1
H H3A 0.9588 0.6777 -0.0271 0.106 Uiso calc R 1 1
O O21 0.0850(16) 0.0562(11) 0.7350(9) 0.140(3) Uani d DU 1 1
H H21 0.0956 0.0584 0.6646 0.211 Uiso calc R 1 1
C C23 0.016(3) 0.3261(16) 0.9379(14) 0.167(5) Uani d DU 1 1
H H23A 0.0930 0.3666 0.9807 0.250 Uiso calc R 1 1
H H23B -0.0973 0.3139 0.9861 0.250 Uiso calc R 1 1
H H23C 0.0098 0.3888 0.8713 0.250 Uiso calc R 1 1
C C21 0.142(3) 0.1909(14) 0.7667(10) 0.152(4) Uani d DU 1 1
H H21A 0.0864 0.2703 0.7323 0.183 Uiso calc R 1 1
H H21B 0.2673 0.2019 0.7426 0.183 Uiso calc R 1 1
C C22 0.086(3) 0.1810(15) 0.8990(10) 0.158(4) Uani d DU 1 1
H H22A 0.1850 0.1546 0.9336 0.190 Uiso calc R 1 1
H H22B -0.0030 0.1086 0.9240 0.190 Uiso calc R 1 1

loop_
_atom_site_aniso_label
_atom_site_aniso_U_11
_atom_site_aniso_U_22
_atom_site_aniso_U_33
_atom_site_aniso_U_12
_atom_site_aniso_U_13
_atom_site_aniso_U_23
Br1A 0.0472(9) 0.0500(9) 0.0750(11) -0.0012(7) -0.0172(8) 0.0093(8)
Br1B 0.0486(9) 0.0505(9) 0.0743(11) -0.0007(7) -0.0185(8) 0.0109(8)
Cl1A 0.138(6) 0.060(3) 0.082(4) -0.010(3) -0.018(4) 0.024(3)
Cl1B 0.150(7) 0.058(3) 0.088(4) -0.022(3) -0.031(4) 0.027(3)
N1A 0.039(6) 0.041(6) 0.053(7) 0.006(5) -0.013(5) 0.003(5)
O1A 0.058(8) 0.069(7) 0.084(8) -0.004(6) -0.011(6) 0.031(6)
C5B 0.047(7) 0.047(8) 0.051(8) 0.005(6) -0.010(6) -0.002(6)
N1B 0.033(6) 0.042(6) 0.046(6) -0.004(5) -0.006(5) 0.006(5)
C7A 0.059(9) 0.060(9) 0.053(8) 0.017(7) -0.031(7) 0.000(7)
C8A 0.039(6) 0.044(7) 0.046(7) 0.002(5) 0.001(5) 0.012(6)
O1B 0.041(7) 0.075(8) 0.120(10) -0.003(6) -0.021(7) 0.038(8)
C10B 0.050(9) 0.051(8) 0.052(8) 0.010(7) -0.017(7) -0.011(7)
C6B 0.073(11) 0.039(7) 0.046(7) -0.007(7) -0.017(7) 0.013(6)
C13A 0.077(11) 0.046(7) 0.073(10) 0.017(7) -0.039(9) -0.014(7)
C1A 0.080(13) 0.056(9) 0.052(9) -0.006(9) -0.004(9) -0.003(8)
C10A 0.043(9) 0.047(8) 0.059(8) -0.008(7) -0.005(7) -0.002(7)
C8B 0.035(6) 0.048(7) 0.066(9) 0.004(5) -0.018(6) 0.002(6)
C6A 0.056(10) 0.060(9) 0.057(8) -0.005(8) -0.003(7) -0.005(7)
C4B 0.096(11) 0.045(7) 0.066(9) -0.025(7) -0.016(8) 0.010(6)
C4A 0.029(5) 0.070(8) 0.066(8) 0.016(5) 0.007(5) 0.000(7)
C11B 0.078(12) 0.046(8) 0.095(12) 0.025(7) -0.029(9) -0.014(8)
C5A 0.050(7) 0.047(7) 0.049(8) -0.004(6) -0.021(6) 0.003(6)
C11A 0.066(10) 0.047(8) 0.091(11) -0.021(7) -0.002(9) -0.006(8)
C12B 0.059(8) 0.067(7) 0.045(6) 0.034(6) 0.017(6) -0.011(6)
C12A 0.070(9) 0.066(8) 0.093(10) -0.024(7) -0.034(8) 0.008(7)
C13B 0.048(9) 0.112(13) 0.058(9) 0.005(8) -0.019(7) -0.015(9)
C2B 0.089(13) 0.061(10) 0.059(9) -0.024(9) -0.011(8) -0.001(8)
C7B 0.032(7) 0.046(7) 0.061(8) -0.018(6) 0.004(6) 0.014(6)
C9A 0.064(9) 0.040(6) 0.059(8) -0.002(6) 0.000(7) 0.011(6)
C1B 0.109(16) 0.043(8) 0.045(8) -0.021(9) -0.011(9) 0.013(7)
C2A 0.090(15) 0.069(11) 0.067(10) -0.020(10) 0.030(9) 0.001(9)
C3B 0.049(9) 0.091(13) 0.074(11) -0.011(9) 0.008(8) -0.019(9)
C9B 0.097(14) 0.066(9) 0.048(7) 0.014(9) -0.004(8) -0.007(7)
C3A 0.075(13) 0.062(10) 0.107(14) -0.004(9) 0.028(10) 0.010(10)
O21 0.176(9) 0.144(8) 0.092(6) 0.003(7) -0.009(6) -0.006(5)
C23 0.241(12) 0.138(11) 0.104(8) 0.023(11) 0.000(9) 0.007(8)
C21 0.218(10) 0.127(9) 0.100(7) 0.019(9) -0.009(7) 0.006(6)
C22 0.234(10) 0.133(10) 0.097(7) 0.018(9) -0.013(8) -0.005(6)

loop_
_atom_type_symbol
_atom_type_description
_atom_type_scat_dispersion_real
_atom_type_scat_dispersion_imag
_atom_type_scat_source
C C 0.0033 0.0016 'International Tables Vol C Tables 4.2.6.8 and 6.1.1.4'
H H 0.0000 0.0000 'International Tables Vol C Tables 4.2.6.8 and 6.1.1.4'
N N 0.0061 0.0033 'International Tables Vol C Tables 4.2.6.8 and 6.1.1.4'
O O 0.0106 0.0060 'International Tables Vol C Tables 4.2.6.8 and 6.1.1.4'
Cl Cl 0.1484 0.1585 'International Tables Vol C Tables 4.2.6.8 and 6.1.1.4'
Br Br -0.2901 2.4595 'International Tables Vol C Tables 4.2.6.8 and 6.1.1.4'

loop_
_geom_angle_atom_site_label_1
_geom_angle_atom_site_label_2
_geom_angle_atom_site_label_3
_geom_angle
C8A N1A C10A 118.2(8)
C8A N1A H1A1 107.8
C10A N1A H1A1 107.8
C8A N1A H1A2 107.8
C10A N1A H1A2 107.8
H1A1 N1A H1A2 107.1
C4B C5B C6B 115.4(11)
C4B C5B C7B 122.8(10)
C6B C5B C7B 121.9(10)
C10B N1B C8B 120.2(8)
C10B N1B H1B1 107.3
C8B N1B H1B1 107.3
C10B N1B H1B2 107.3
C8B N1B H1B2 107.3
H1B1 N1B H1B2 106.9
O1A C7A C5A 124.3(12)
O1A C7A C8A 117.8(13)
C5A C7A C8A 117.9(11)
N1A C8A C9A 107.1(9)
N1A C8A C7A 108.5(10)
C9A C8A C7A 105.0(10)
N1A C8A H8A 112.0
C9A C8A H8A 111.9
C7A C8A H8A 112.0
N1B C10B C13B 108.6(8)
N1B C10B C11B 112.0(9)
C13B C10B C11B 110.3(10)
N1B C10B C12B 103.2(7)
C13B C10B C12B 109.3(9)
C11B C10B C12B 113.1(10)
C1B C6B C5B 122.1(12)
C1B C6B H6B 119.0
C5B C6B H6B 119.0
C10A C13A H13A 109.5
C10A C13A H13B 109.5
H13A C13A H13B 109.5
C10A C13A H13C 109.5
H13A C13A H13C 109.5
H13B C13A H13C 109.5
C6A C1A C2A 119.5(8)
C6A C1A Cl1A 122.1(7)
C2A C1A Cl1A 118.0(8)
N1A C10A C11A 111.6(9)
N1A C10A C12A 109.8(7)
C11A C10A C12A 106.6(9)
N1A C10A C13A 109.4(8)
C11A C10A C13A 109.1(10)
C12A C10A C13A 110.3(9)
N1B C8B C7B 110.4(9)
N1B C8B C9B 112.6(9)
C7B C8B C9B 111.6(11)
N1B C8B H8B 107.3
C7B C8B H8B 107.3
C9B C8B H8B 107.3
C1A C6A C5A 119.7(12)
C1A C6A H6A 120.1
C5A C6A H6A 120.1
C5B C4B C3B 123.5(11)
C5B C4B H4B 118.3
C3B C4B H4B 118.3
C3A C4A C5A 118.3(12)
C3A C4A H4A 120.9
C5A C4A H4A 120.9
C10B C11B H11A 109.5
C10B C11B H11B 109.5
H11A C11B H11B 109.5
C10B C11B H11C 109.5
H11A C11B H11C 109.5
H11B C11B H11C 109.5
C6A C5A C4A 121.5(11)
C6A C5A C7A 114.1(10)
C4A C5A C7A 124.4(10)
C10A C11A H11D 109.5
C10A C11A H11E 109.5
H11D C11A H11E 109.5
C10A C11A H11F 109.5
H11D C11A H11F 109.5
H11E C11A H11F 109.5
C10B C12B H12A 109.5
C10B C12B H12B 109.5
H12A C12B H12B 109.5
C10B C12B H12C 109.5
H12A C12B H12C 109.5
H12B C12B H12C 109.5
C10A C12A H12D 109.5
C10A C12A H12E 109.5
H12D C12A H12E 109.5
C10A C12A H12F 109.5
H12D C12A H12F 109.5
H12E C12A H12F 109.5
C10B C13B H13D 109.5
C10B C13B H13E 109.5
H13D C13B H13E 109.5
C10B C13B H13F 109.4
H13D C13B H13F 109.5
H13E C13B H13F 109.5
C3B C2B C1B 117.2(10)
C3B C2B H2B 121.4
C1B C2B H2B 121.4
O1B C7B C5B 118.7(13)
O1B C7B C8B 118.6(11)
C5B C7B C8B 122.7(11)
C8A C9A H9A1 109.5
C8A C9A H9A2 109.5
H9A1 C9A H9A2 109.5
C8A C9A H9A3 109.5
H9A1 C9A H9A3 109.5
H9A2 C9A H9A3 109.5
C6B C1B C2B 121.9(8)
C6B C1B Cl1B 118.3(8)
C2B C1B Cl1B 119.8(8)
C1A C2A C3A 120.6(11)
C1A C2A H2A 119.7
C3A C2A H2A 119.7
C2B C3B C4B 119.7(12)
C2B C3B H3B 120.1
C4B C3B H3B 120.1
C8B C9B H9B1 109.5
C8B C9B H9B2 109.5
H9B1 C9B H9B2 109.5
C8B C9B H9B3 109.5
H9B1 C9B H9B3 109.5
H9B2 C9B H9B3 109.5
C4A C3A C2A 120.3(13)
C4A C3A H3A 119.9
C2A C3A H3A 119.9
C21 O21 H21 109.5
C22 C23 H23A 109.5
C22 C23 H23B 109.5
H23A C23 H23B 109.5
C22 C23 H23C 109.5
H23A C23 H23C 109.5
H23B C23 H23C 109.5
O21 C21 C22 103.6(11)
O21 C21 H21A 111.1
C22 C21 H21A 111.0
O21 C21 H21B 111.0
C22 C21 H21B 111.0
H21A C21 H21B 109.0
C21 C22 C23 109.0(11)
C21 C22 H22A 109.9
C23 C22 H22A 109.9
C21 C22 H22B 109.9
C23 C22 H22B 109.9
H22A C22 H22B 108.3

loop_
_geom_bond_atom_site_label_1
_geom_bond_atom_site_label_2
_geom_bond_distance
Cl1A C1A 1.735(11)
Cl1B C1B 1.735(11)
N1A C8A 1.485(12)
N1A C10A 1.485(10)
N1A H1A1 0.9000
N1A H1A2 0.9000
O1A C7A 1.271(19)
C5B C4B 1.385(12)
C5B C6B 1.384(16)
C5B C7B 1.464(15)
N1B C10B 1.485(10)
N1B C8B 1.485(12)
N1B H1B1 0.9000
N1B H1B2 0.9000
C7A C5A 1.481(19)
C7A C8A 1.553(17)
C8A C9A 1.540(14)
C8A H8A 0.9800
O1B C7B 1.160(18)
C10B C13B 1.541(13)
C10B C11B 1.540(10)
C10B C12B 1.540(12)
C6B C1B 1.367(17)
C6B H6B 0.9300
C13A C10A 1.540(12)
C13A H13A 0.9600
C13A H13B 0.9600
C13A H13C 0.9600
C1A C6A 1.370(16)
C1A C2A 1.385(12)
C10A C11A 1.540(11)
C10A C12A 1.540(12)
C8B C7B 1.532(17)
C8B C9B 1.540(15)
C8B H8B 0.9800
C6A C5A 1.385(17)
C6A H6A 0.9300
C4B C3B 1.385(16)
C4B H4B 0.9300
C4A C3A 1.385(17)
C4A C5A 1.385(11)
C4A H4A 0.9300
C11B H11A 0.9601
C11B H11B 0.9601
C11B H11C 0.9601
C11A H11D 0.9601
C11A H11E 0.9601
C11A H11F 0.9601
C12B H12A 0.9600
C12B H12B 0.9600
C12B H12C 0.9600
C12A H12D 0.9600
C12A H12E 0.9600
C12A H12F 0.9600
C13B H13D 0.9600
C13B H13E 0.9600
C13B H13F 0.9600
C2B C3B 1.385(16)
C2B C1B 1.385(13)
C2B H2B 0.9300
C9A H9A1 0.9600
C9A H9A2 0.9600
C9A H9A3 0.9600
C2A C3A 1.385(17)
C2A H2A 0.9300
C3B H3B 0.9300
C9B H9B1 0.9600
C9B H9B2 0.9600
C9B H9B3 0.9600
C3A H3A 0.9300
O21 C21 1.449(18)
O21 H21 0.8200
C23 C22 1.530(19)
C23 H23A 0.9600
C23 H23B 0.9600
C23 H23C 0.9600
C21 C22 1.535(17)
C21 H21A 0.9700
C21 H21B 0.9700
C22 H22A 0.9700
C22 H22B 0.9700

loop_
_geom_hbond_atom_site_label_D
_geom_hbond_atom_site_label_H
_geom_hbond_atom_site_label_A
_geom_hbond_site_symmetry_A
_geom_hbond_distance_DH
_geom_hbond_distance_HA
_geom_hbond_distance_DA
_geom_hbond_angle_DHA
N1A H1A1 Br1A . 0.90 2.46 3.353(9) 173.7
N1A H1A2 Br1B 1_455 0.90 2.60 3.410(9) 149.8
N1B H1B1 Br1B 1_565 0.90 2.46 3.362(9) 174.7
N1B H1B2 Br1A 1_665 0.90 2.58 3.383(9) 148.9
O21 H21 Br1A . 0.82 2.73 3.487(10) 153.4

loop_
_geom_torsion_atom_site_label_1
_geom_torsion_atom_site_label_2
_geom_torsion_atom_site_label_3
_geom_torsion_atom_site_label_4
_geom_torsion
C10A N1A C8A C9A 163.9(10)
C10A N1A C8A C7A -83.3(12)
O1A C7A C8A N1A -30.1(17)
C5A C7A C8A N1A 151.2(12)
O1A C7A C8A C9A 84.1(16)
C5A C7A C8A C9A -94.6(14)
C8B N1B C10B C13B 71.2(11)
C8B N1B C10B C11B -50.9(13)
C8B N1B C10B C12B -172.9(10)
C4B C5B C6B C1B 3(2)
C7B C5B C6B C1B -176.9(16)
C8A N1A C10A C11A 52.4(12)
C8A N1A C10A C12A 170.4(10)
C8A N1A C10A C13A -68.4(11)
C10B N1B C8B C7B 81.1(13)
C10B N1B C8B C9B -153.4(11)
C2A C1A C6A C5A -3(3)
Cl1A C1A C6A C5A -175.4(12)
C6B C5B C4B C3B 0(2)
C7B C5B C4B C3B 179.8(15)
C1A C6A C5A C4A 2(2)
C1A C6A C5A C7A -178.1(15)
C3A C4A C5A C6A -2(2)
C3A C4A C5A C7A 178.3(16)
O1A C7A C5A C6A 11(2)
C8A C7A C5A C6A -170.2(13)
O1A C7A C5A C4A -169.4(16)
C8A C7A C5A C4A 9(2)
C4B C5B C7B O1B 172.1(16)
C6B C5B C7B O1B -8(2)
C4B C5B C7B C8B -8(2)
C6B C5B C7B C8B 171.9(13)
N1B C8B C7B O1B 31.9(19)
C9B C8B C7B O1B -94.2(18)
N1B C8B C7B C5B -148.0(13)
C9B C8B C7B C5B 85.9(17)
C5B C6B C1B C2B -6(3)
C5B C6B C1B Cl1B 176.3(12)
C3B C2B C1B C6B 6(3)
C3B C2B C1B Cl1B -176.5(12)
C6A C1A C2A C3A 3(3)
Cl1A C1A C2A C3A 176.0(14)
C1B C2B C3B C4B -3(2)
C5B C4B C3B C2B 0(2)
C5A C4A C3A C2A 3(3)
C1A C2A C3A C4A -3(3)
O21 C21 C22 C23 -140.0(16)
